data_2011904
loop_
_publ_author_name
'Bats, Jan W.'
'Bolte, Michael'
'Grundl, Marc A.'
'Hashmi, A. Stephen K.'

_publ_section_title
;Dimethyl
 dispiro[tricyclo[3.3.1.1^3,7^]decane-1,2'-bicyclo[1.1.0]butane-4',1''-tricyclo[3.3.1.1^3,7^]decane]-1',3'-dicarboxylate,
 a strain-enhanced bicyclo[1.1.0]butane with a very short intramolecular
 C---H&#x00B7;&#x00B7;&#x00B7;H---C contact
;
_journal_issue 4
_journal_name_full 'Acta Crystallographica Section C'
_journal_page_first 441
_journal_page_last 443
_journal_paper_doi 10.1107/S010827010100004X
_journal_volume 57
_journal_year 2001
_chemical_formula_iupac 'C26 H34 O4'
_chemical_formula_moiety 'C26 H34 O4'
_chemical_formula_sum 'C26 H34 O4'
_chemical_formula_weight 410.53
_chemical_name_systematic
;
Dimethyl dispiro[tricyclo[3.3.1.1^3,7^]decan-1,2'-bicyclo[1.1.0]butan-4',1"-
tricyclo[3.3.1.1^3,7^]decane]-1',3'-dicarboxylate
;
_space_group_IT_number 2
_symmetry_cell_setting triclinic
_symmetry_space_group_name_Hall '-P 1'
_symmetry_space_group_name_H-M 'P -1'
_audit_creation_method SHELXL-97
_cell_angle_alpha 89.442(11)
_cell_angle_beta 82.317(14)
_cell_angle_gamma 70.628(8)
_cell_formula_units_Z 2
_cell_length_a 9.710(2)
_cell_length_b 10.3412(12)
_cell_length_c 11.051(2)
_cell_measurement_reflns_used 154
_cell_measurement_temperature 143(2)
_cell_measurement_theta_max 23
_cell_measurement_theta_min 3
_cell_volume 1036.7(3)
_computing_cell_refinement SMART
_computing_data_collection 'SMART (Siemens, 1995)'
_computing_data_reduction 'SAINT (Siemens, 1995)'
_computing_molecular_graphics 'XP in SHELXTL (Sheldrick, 1996)'
_computing_publication_material 'CIF in SHELXL97'
_computing_structure_refinement 'SHELXL97 (Sheldrick, 1997)'
_computing_structure_solution 'SHELXS97 (Sheldrick, 1997)'
_diffrn_ambient_temperature 143(2)
_diffrn_measured_fraction_theta_full .991
_diffrn_measured_fraction_theta_max .904
_diffrn_measurement_device_type 'Siemens SMART'
_diffrn_measurement_method \w
_diffrn_radiation_monochromator graphite
_diffrn_radiation_source 'normal-focus sealed tube'
_diffrn_radiation_type MoK\a
_diffrn_radiation_wavelength .71073
_diffrn_reflns_av_R_equivalents .039
_diffrn_reflns_av_sigmaI/netI .0313
_diffrn_reflns_limit_h_max 13
_diffrn_reflns_limit_h_min -13
_diffrn_reflns_limit_k_max 14
_diffrn_reflns_limit_k_min -15
_diffrn_reflns_limit_l_max 15
_diffrn_reflns_limit_l_min -14
_diffrn_reflns_number 18851
_diffrn_reflns_theta_full 28.00
_diffrn_reflns_theta_max 31.00
_diffrn_reflns_theta_min 1.86
_diffrn_standards_decay_% .0
_diffrn_standards_interval_time 600
_diffrn_standards_number 299
_exptl_absorpt_coefficient_mu .087
_exptl_absorpt_correction_T_max .979
_exptl_absorpt_correction_T_min .952
_exptl_absorpt_correction_type numerical
_exptl_absorpt_process_details 'using 7 indexed faces (SHELXTL; Sheldrick, 1996)'
_exptl_crystal_colour colorless
_exptl_crystal_density_diffrn 1.315
_exptl_crystal_density_method 'not measured'
_exptl_crystal_description block
_exptl_crystal_F_000 444
_exptl_crystal_size_max .48
_exptl_crystal_size_mid .40
_exptl_crystal_size_min .28
_refine_diff_density_max .37
_refine_diff_density_min -.22
_refine_ls_extinction_coef .010(2)
_refine_ls_extinction_method SHELXL97
_refine_ls_goodness_of_fit_ref 1.060
_refine_ls_hydrogen_treatment constr
_refine_ls_matrix_type full
_refine_ls_number_parameters 274
_refine_ls_number_reflns 5993
_refine_ls_number_restraints 0
_refine_ls_restrained_S_all 1.060
_refine_ls_R_factor_all .051
_refine_ls_R_factor_gt .040
_refine_ls_shift/su_max <0.001
_refine_ls_shift/su_mean <0.001
_refine_ls_structure_factor_coef Fsqd
_refine_ls_weighting_details 'calc w = 1/[\s^2^(Fo^2^)+(0.05P)^2^+0.3P] where P = (Fo^2^+2Fc^2^)/3'
_refine_ls_weighting_scheme calc
_refine_ls_wR_factor_ref .108
_reflns_number_gt 5005
_reflns_number_total 5993
_reflns_threshold_expression I>2\s(I)
_cod_data_source_file sk1443.cif
_cod_data_source_block I
_cod_database_code 2011904

loop_
_symmetry_equiv_pos_as_xyz
'x, y, z'
'-x, -y, -z'

loop_
_atom_site_label
_atom_site_fract_x
_atom_site_fract_y
_atom_site_fract_z
_atom_site_U_iso_or_equiv
_atom_site_adp_type
_atom_site_calc_flag
_atom_site_refinement_flags
_atom_site_occupancy
_atom_site_disorder_assembly
_atom_site_disorder_group
_atom_site_type_symbol
O1 .42055(8) .32625(8) .57659(7) .02072(16) Uani d . 1 . . O
O2 .25334(9) .24662(10) .51236(8) .0295(2) Uani d . 1 . . O
O3 .37319(11) .09580(9) .12022(8) .0303(2) Uani d . 1 . . O
O4 .42088(11) .00529(9) .30046(9) .0345(2) Uani d . 1 . . O
C1 .35946(12) .31470(12) .70090(10) .0227(2) Uani d . 1 . . C
H1A .4143 .3441 .7570 .036 Uiso calc R 1 . . H
H1B .3669 .2191 .7152 .036 Uiso calc R 1 . . H
H1C .2557 .3731 .7150 .036 Uiso calc R 1 . . H
C2 .35698(10) .28582(10) .49006(9) .01687(19) Uani d . 1 . . C
C3 .43031(10) .30462(10) .36752(9) .01465(18) Uani d . 1 . . C
C4 .45481(10) .22145(10) .24934(9) .01527(18) Uani d . 1 . . C
C5 .41527(11) .09617(10) .23112(10) .0188(2) Uani d . 1 . . C
C6 .32966(17) -.01992(14) .09111(13) .0390(3) Uani d . 1 . . C
H6A .2767 .0001 .0199 .062 Uiso calc R 1 . . H
H6B .2652 -.0368 .1611 .062 Uiso calc R 1 . . H
H6C .4176 -.1014 .0726 .062 Uiso calc R 1 . . H
C7 .35160(10) .36726(10) .25817(9) .01417(18) Uani d . 1 . . C
C8 .37632(10) .48833(10) .18828(9) .01560(18) Uani d . 1 . . C
H8 .4838 .4766 .1765 .019 Uiso calc R 1 . . H
C9 .28983(12) .62223(10) .26257(10) .0203(2) Uani d . 1 . . C
H9A .3235 .6183 .3436 .024 Uiso calc R 1 . . H
H9B .3081 .7007 .2197 .024 Uiso calc R 1 . . H
C10 .12491(12) .64259(11) .27870(10) .0212(2) Uani d . 1 . . C
H10 .0689 .7296 .3272 .025 Uiso calc R 1 . . H
C11 .07358(11) .64998(11) .15280(10) .0230(2) Uani d . 1 . . C
H11A -.0335 .6652 .1625 .028 Uiso calc R 1 . . H
H11B .0916 .7279 .1087 .028 Uiso calc R 1 . . H
C12 .15783(11) .51578(11) .07917(9) .0204(2) Uani d . 1 . . C
H12 .1237 .5200 -.0027 .025 Uiso calc R 1 . . H
C13 .13139(11) .39529(11) .14811(10) .0207(2) Uani d . 1 . . C
H13A .1842 .3089 .0996 .025 Uiso calc R 1 . . H
H13B .0248 .4078 .1597 .025 Uiso calc R 1 . . H
C14 .18625(10) .38593(10) .27338(9) .01628(19) Uani d . 1 . . C
H14 .1683 .3071 .3178 .020 Uiso calc R 1 . . H
C15 .10014(11) .52073(11) .34696(9) .0199(2) Uani d . 1 . . C
H15A -.0063 .5327 .3595 .024 Uiso calc R 1 . . H
H15B .1334 .5169 .4282 .024 Uiso calc R 1 . . H
C16 .32288(11) .49341(11) .06308(9) .0192(2) Uani d . 1 . . C
H16A .3429 .5690 .0165 .023 Uiso calc R 1 . . H
H16B .3773 .4063 .0161 .023 Uiso calc R 1 . . H
C17 .58552(10) .22727(10) .31183(9) .01446(18) Uani d . 1 . . C
C18 .69998(10) .29134(10) .25623(9) .01571(18) Uani d . 1 . . C
H18 .6490 .3806 .2200 .019 Uiso calc R 1 . . H
C19 .78388(11) .31636(10) .35730(10) .01844(19) Uani d . 1 . . C
H19A .8543 .3623 .3231 .022 Uiso calc R 1 . . H
H19B .7134 .3774 .4227 .022 Uiso calc R 1 . . H
C20 .86764(11) .18011(11) .41104(10) .0199(2) Uani d . 1 . . C
H20 .9242 .1972 .4748 .024 Uiso calc R 1 . . H
C21 .97368(11) .08379(11) .30920(10) .0210(2) Uani d . 1 . . C
H21A 1.0462 .1259 .2715 .025 Uiso calc R 1 . . H
H21B 1.0282 -.0040 .3439 .025 Uiso calc R 1 . . H
C22 .88707(11) .05673(10) .21186(10) .0189(2) Uani d . 1 . . C
H22 .9563 -.0076 .1465 .023 Uiso calc R 1 . . H
C23 .77315(11) -.00646(10) .27077(10) .0187(2) Uani d . 1 . . C
H23A .8241 -.0948 .3065 .022 Uiso calc R 1 . . H
H23B .7177 -.0247 .2078 .022 Uiso calc R 1 . . H
C24 .66555(10) .09231(10) .37140(9) .01657(19) Uani d . 1 . . C
H24 .5918 .0504 .4095 .020 Uiso calc R 1 . . H
C25 .75475(11) .11592(11) .46857(9) .0197(2) Uani d . 1 . . C
H25A .6875 .1775 .5353 .024 Uiso calc R 1 . . H
H25B .8060 .0274 .5039 .024 Uiso calc R 1 . . H
C26 .80737(11) .19318(10) .15616(9) .01813(19) Uani d . 1 . . C
H26A .8803 .2347 .1182 .022 Uiso calc R 1 . . H
H26B .7526 .1768 .0918 .022 Uiso calc R 1 . . H

loop_
_atom_site_aniso_label
_atom_site_aniso_U_11
_atom_site_aniso_U_22
_atom_site_aniso_U_33
_atom_site_aniso_U_12
_atom_site_aniso_U_13
_atom_site_aniso_U_23
O1 .0228(4) .0253(4) .0160(3) -.0119(3) .0008(3) -.0013(3)
O2 .0273(4) .0459(5) .0245(4) -.0233(4) -.0077(3) .0145(4)
O3 .0477(5) .0270(4) .0242(4) -.0224(4) -.0067(4) -.0036(3)
O4 .0429(5) .0250(4) .0464(5) -.0212(4) -.0192(4) .0140(4)
C1 .0262(5) .0254(5) .0167(5) -.0103(4) .0008(4) .0012(4)
C2 .0157(4) .0148(4) .0193(5) -.0036(3) -.0038(3) .0053(3)
C3 .0140(4) .0141(4) .0165(4) -.0051(3) -.0035(3) .0033(3)
C4 .0149(4) .0139(4) .0178(4) -.0054(3) -.0033(3) .0021(3)
C5 .0145(4) .0157(4) .0261(5) -.0056(3) -.0016(4) .0002(4)
C6 .0529(8) .0343(7) .0393(7) -.0273(6) -.0047(6) -.0125(6)
C7 .0132(4) .0146(4) .0154(4) -.0050(3) -.0036(3) .0023(3)
C8 .0137(4) .0167(4) .0169(4) -.0052(3) -.0035(3) .0049(3)
C9 .0242(5) .0160(5) .0219(5) -.0072(4) -.0057(4) .0032(4)
C10 .0211(5) .0173(5) .0204(5) -.0009(4) -.0012(4) .0020(4)
C11 .0166(4) .0244(5) .0239(5) -.0012(4) -.0036(4) .0091(4)
C12 .0173(4) .0285(5) .0161(5) -.0070(4) -.0060(4) .0058(4)
C13 .0183(4) .0263(5) .0204(5) -.0096(4) -.0077(4) .0033(4)
C14 .0133(4) .0190(5) .0176(4) -.0063(3) -.0034(3) .0042(4)
C15 .0163(4) .0233(5) .0167(5) -.0029(4) -.0004(4) .0031(4)
C16 .0168(4) .0243(5) .0152(4) -.0052(4) -.0021(3) .0046(4)
C17 .0134(4) .0139(4) .0170(4) -.0052(3) -.0036(3) .0030(3)
C18 .0139(4) .0152(4) .0192(5) -.0059(3) -.0038(3) .0044(3)
C19 .0172(4) .0179(5) .0217(5) -.0071(4) -.0042(4) -.0001(4)
C20 .0183(4) .0226(5) .0204(5) -.0072(4) -.0078(4) .0026(4)
C21 .0144(4) .0212(5) .0260(5) -.0033(4) -.0050(4) .0039(4)
C22 .0169(4) .0177(5) .0203(5) -.0040(4) -.0012(4) .0002(4)
C23 .0188(4) .0140(4) .0230(5) -.0048(4) -.0040(4) .0021(4)
C24 .0156(4) .0146(4) .0193(5) -.0042(3) -.0040(3) .0050(3)
C25 .0191(4) .0213(5) .0176(5) -.0046(4) -.0050(4) .0042(4)
C26 .0177(4) .0208(5) .0173(5) -.0082(4) -.0026(4) .0029(4)

loop_
_atom_type_symbol
_atom_type_description
_atom_type_scat_dispersion_real
_atom_type_scat_dispersion_imag
_atom_type_scat_source
C C .0033 .0016 'International Tables Vol C Tables 4.2.6.8 and 6.1.1.4'
H H .0000 .0000 'International Tables Vol C Tables 4.2.6.8 and 6.1.1.4'
O O .0106 .0060 'International Tables Vol C Tables 4.2.6.8 and 6.1.1.4'

loop_
_geom_angle_atom_site_label_1
_geom_angle_atom_site_label_2
_geom_angle_atom_site_label_3
_geom_angle
C2 O1 C1 115.45(8)
C5 O3 C6 115.46(10)
O2 C2 O1 123.42(10)
O2 C2 C3 127.21(10)
O1 C2 C3 109.30(8)
C2 C3 C17 126.86(8)
C2 C3 C4 129.16(8)
C17 C3 C4 61.42(6)
C2 C3 C7 125.72(8)
C17 C3 C7 104.41(8)
C4 C3 C7 58.93(6)
C5 C4 C7 126.45(8)
C5 C4 C3 127.32(8)
C7 C4 C3 61.21(6)
C5 C4 C17 125.54(8)
C7 C4 C17 104.10(7)
C3 C4 C17 58.73(6)
O4 C5 O3 122.72(10)
O4 C5 C4 127.59(10)
O3 C5 C4 109.68(9)
C4 C7 C8 126.51(8)
C4 C7 C14 115.84(8)
C8 C7 C14 108.62(7)
C4 C7 C3 59.85(6)
C8 C7 C3 123.88(8)
C14 C7 C3 114.88(8)
C7 C8 C16 109.60(8)
C7 C8 C9 109.12(8)
C16 C8 C9 109.81(8)
C10 C9 C8 109.81(8)
C9 C10 C11 109.27(9)
C9 C10 C15 108.37(8)
C11 C10 C15 110.22(9)
C12 C11 C10 109.63(8)
C16 C12 C13 108.24(8)
C16 C12 C11 109.64(9)
C13 C12 C11 109.70(9)
C12 C13 C14 110.27(8)
C7 C14 C13 110.73(8)
C7 C14 C15 108.79(8)
C13 C14 C15 108.19(8)
C10 C15 C14 110.18(8)
C12 C16 C8 110.23(8)
C3 C17 C18 125.79(8)
C3 C17 C4 59.85(6)
C18 C17 C4 124.24(8)
C3 C17 C24 116.95(8)
C18 C17 C24 108.80(8)
C4 C17 C24 113.76(8)
C17 C18 C26 109.11(8)
C17 C18 C19 109.05(8)
C26 C18 C19 110.13(8)
C20 C19 C18 110.41(8)
C25 C20 C21 109.81(9)
C25 C20 C19 108.00(8)
C21 C20 C19 109.67(8)
C22 C21 C20 109.86(8)
C21 C22 C23 109.61(9)
C21 C22 C26 108.96(8)
C23 C22 C26 109.35(8)
C22 C23 C24 109.99(8)
C25 C24 C23 108.22(8)
C25 C24 C17 111.68(8)
C23 C24 C17 108.20(8)
C20 C25 C24 109.88(8)
C18 C26 C22 109.62(8)

loop_
_geom_bond_atom_site_label_1
_geom_bond_atom_site_label_2
_geom_bond_site_symmetry_2
_geom_bond_distance
_geom_bond_publ_flag
O1 C2 . 1.3442(13) ?
O1 C1 . 1.4420(13) ?
O2 C2 . 1.2001(13) ?
O3 C5 . 1.3431(14) ?
O3 C6 . 1.4470(14) ?
O4 C5 . 1.1986(13) ?
C2 C3 . 1.4857(14) ?
C3 C17 . 1.5006(13) ?
C3 C4 . 1.5182(14) ?
C3 C7 . 1.5387(13) ?
C4 C5 . 1.4907(13) ?
C4 C7 . 1.5039(13) ?
C4 C17 . 1.5417(13) ?
C7 C8 . 1.5338(13) ?
C7 C14 . 1.5382(13) ?
C8 C16 . 1.5360(14) ?
C8 C9 . 1.5372(14) ?
C9 C10 . 1.5301(15) ?
C10 C11 . 1.5323(15) ?
C10 C15 . 1.5326(15) ?
C11 C12 . 1.5324(16) ?
C12 C16 . 1.5272(14) ?
C12 C13 . 1.5299(15) ?
C13 C14 . 1.5394(14) ?
C14 C15 . 1.5397(15) ?
C17 C18 . 1.5329(13) ?
C17 C24 . 1.5443(13) ?
C18 C26 . 1.5337(14) ?
C18 C19 . 1.5384(14) ?
C19 C20 . 1.5336(14) ?
C20 C25 . 1.5279(15) ?
C20 C21 . 1.5332(15) ?
C21 C22 . 1.5319(15) ?
C22 C23 . 1.5340(14) ?
C22 C26 . 1.5346(14) ?
C23 C24 . 1.5412(14) ?
C24 C25 . 1.5353(14) ?

loop_
_geom_hbond_atom_site_label_D
_geom_hbond_atom_site_label_H
_geom_hbond_atom_site_label_A
_geom_hbond_site_symmetry_A
_geom_hbond_distance_DH
_geom_hbond_distance_HA
_geom_hbond_distance_DA
_geom_hbond_angle_DHA
_geom_hbond_publ_flag
C1 H1B O4 2_656 .98 2.53 3.288(2) 134 yes
C13 H13A O3 1_555 .99 2.39 3.194(2) 138 yes
C14 H14 O2 1_555 1.00 2.41 3.039(2) 120 yes
C23 H23A O2 2_656 .99 2.71 3.482(2) 135 yes
C24 H24 O4 1_555 1.00 2.34 3.000(2) 122 yes
C25 H25A O1 1_555 .99 2.52 3.320(2) 138 yes

loop_
_geom_torsion_atom_site_label_1
_geom_torsion_atom_site_label_2
_geom_torsion_atom_site_label_3
_geom_torsion_atom_site_label_4
_geom_torsion
C1 O1 C2 O2 2.33(14)
C1 O1 C2 C3 179.55(8)
O2 C2 C3 C17 -115.47(12)
O1 C2 C3 C17 67.45(12)
O2 C2 C3 C4 -34.71(16)
O1 C2 C3 C4 148.21(9)
O2 C2 C3 C7 41.76(16)
O1 C2 C3 C7 -135.33(9)
C2 C3 C4 C5 -2.84(16)
C17 C3 C4 C5 113.09(11)
C7 C3 C4 C5 -115.69(11)
C2 C3 C4 C7 112.85(11)
C17 C3 C4 C7 -131.22(8)
C2 C3 C4 C17 -115.93(11)
C7 C3 C4 C17 131.22(8)
C6 O3 C5 O4 2.11(16)
C6 O3 C5 C4 -179.21(10)
C7 C4 C5 O4 -115.56(13)
C3 C4 C5 O4 -36.50(17)
C17 C4 C5 O4 38.57(17)
C7 C4 C5 O3 65.84(13)
C3 C4 C5 O3 144.90(10)
C17 C4 C5 O3 -140.03(10)
C5 C4 C7 C8 -131.14(11)
C3 C4 C7 C8 111.85(10)
C17 C4 C7 C8 70.34(11)
C5 C4 C7 C14 11.97(14)
C3 C4 C7 C14 -105.03(9)
C17 C4 C7 C14 -146.55(8)
C5 C4 C7 C3 117.00(11)
C17 C4 C7 C3 -41.52(7)
C2 C3 C7 C4 -118.35(11)
C17 C3 C7 C4 43.00(7)
C2 C3 C7 C8 125.63(10)
C17 C3 C7 C8 -73.03(11)
C4 C3 C7 C8 -116.02(10)
C2 C3 C7 C14 -11.71(13)
C17 C3 C7 C14 149.63(8)
C4 C3 C7 C14 106.64(9)
C4 C7 C8 C16 86.22(11)
C14 C7 C8 C16 -59.03(10)
C3 C7 C8 C16 161.41(8)
C4 C7 C8 C9 -153.50(9)
C14 C7 C8 C9 61.25(10)
C3 C7 C8 C9 -78.31(11)
C7 C8 C9 C10 -61.50(10)
C16 C8 C9 C10 58.65(10)
C8 C9 C10 C11 -59.94(11)
C8 C9 C10 C15 60.19(11)
C9 C10 C11 C12 60.61(11)
C15 C10 C11 C12 -58.38(11)
C10 C11 C12 C16 -60.01(11)
C10 C11 C12 C13 58.73(11)
C16 C12 C13 C14 59.16(11)
C11 C12 C13 C14 -60.44(11)
C4 C7 C14 C13 -91.39(10)
C8 C7 C14 C13 58.01(10)
C3 C7 C14 C13 -158.41(8)
C4 C7 C14 C15 149.84(8)
C8 C7 C14 C15 -60.76(10)
C3 C7 C14 C15 82.83(10)
C12 C13 C14 C7 -58.93(11)
C12 C13 C14 C15 60.20(10)
C9 C10 C15 C14 -60.14(11)
C11 C10 C15 C14 59.39(11)
C7 C14 C15 C10 60.88(10)
C13 C14 C15 C10 -59.47(10)
C13 C12 C16 C8 -60.88(11)
C11 C12 C16 C8 58.76(11)
C7 C8 C16 C12 61.76(11)
C9 C8 C16 C12 -58.09(11)
C2 C3 C17 C18 -128.09(11)
C4 C3 C17 C18 112.55(10)
C7 C3 C17 C18 70.85(11)
C2 C3 C17 C4 119.37(11)
C7 C3 C17 C4 -41.70(7)
C2 C3 C17 C24 16.22(14)
C4 C3 C17 C24 -103.15(9)
C7 C3 C17 C24 -144.84(8)
C5 C4 C17 C3 -115.96(11)
C7 C4 C17 C3 42.82(7)
C5 C4 C17 C18 129.03(10)
C7 C4 C17 C18 -72.19(11)
C3 C4 C17 C18 -115.01(10)
C5 C4 C17 C24 -7.48(13)
C7 C4 C17 C24 151.30(8)
C3 C4 C17 C24 108.48(9)
C3 C17 C18 C26 -151.18(9)
C4 C17 C18 C26 -76.14(11)
C24 C17 C18 C26 62.15(10)
C3 C17 C18 C19 88.50(11)
C4 C17 C18 C19 163.53(8)
C24 C17 C18 C19 -58.18(10)
C17 C18 C19 C20 62.27(10)
C26 C18 C19 C20 -57.43(10)
C18 C19 C20 C25 -62.07(11)
C18 C19 C20 C21 57.57(10)
C25 C20 C21 C22 58.85(11)
C19 C20 C21 C22 -59.68(11)
C20 C21 C22 C23 -58.47(11)
C20 C21 C22 C26 61.16(11)
C21 C22 C23 C24 59.82(10)
C26 C22 C23 C24 -59.57(11)
C22 C23 C24 C25 -60.47(10)
C22 C23 C24 C17 60.71(10)
C3 C17 C24 C25 -92.73(10)
C18 C17 C24 C25 57.28(10)
C4 C17 C24 C25 -159.67(8)
C3 C17 C24 C23 148.27(8)
C18 C17 C24 C23 -61.72(10)
C4 C17 C24 C23 81.33(10)
C21 C20 C25 C24 -60.37(10)
C19 C20 C25 C24 59.18(11)
C23 C24 C25 C20 60.66(10)
C17 C24 C25 C20 -58.33(11)
C17 C18 C26 C22 -60.80(10)
C19 C18 C26 C22 58.86(10)
C21 C22 C26 C18 -60.59(10)
C23 C22 C26 C18 59.20(10)

loop_
_cod_related_entry_id
_cod_related_entry_database
_cod_related_entry_code
1 ChemSpider 9319159
